data_4305735
loop_
_publ_author_name
'Jabor K. Jabor'
'Reinhard St\"osser'
'Michael Feist'
'Petra Neubauer'
'Manfred Meisel'

_publ_contact_author_address
;Leibniz-Institut f\"ur Katalyse e. V.
an der Universit\"at Rostock
Branch Berlin (former ACA)
P.O.Box 96 11 56
D-12474 Berlin
;
_publ_contact_author_email jabor.jabor@catalysis.de
_publ_contact_author_fax '49 (0)30 6392 4454'
_publ_contact_author_name 'Jabor K. Jabor'
_publ_contact_author_phone '49 (0)30 6392 4240'
_publ_section_title
;
New Directions in the Preparation and Redox Chemistry of Fluoride-Templated
Tetranuclear Vanadium Phosphonate Cage Compounds, Mn+[(V2O3)2(RPO3)4@F]n
;
_journal_name_full 'Inorganic Chemistry'
_journal_page_first 9293
_journal_page_last 9302
_journal_paper_doi 10.1021/ic800707v
_journal_volume 47
_journal_year 2008
_chemical_formula_moiety 'C24 H20 P, C4 H12 F O18 P4 V4, 2(C2 H3 N)'
_chemical_formula_sum 'C32 H38 F N2 O18 P5 V4'
_chemical_formula_weight 1116.25
_chemical_name_systematic
; 
 ? 
;
_space_group_IT_number 13
_symmetry_cell_setting monoclinic
_symmetry_space_group_name_Hall '-P 2yc'
_symmetry_space_group_name_H-M 'P 1 2/c 1'
_atom_sites_solution_hydrogens geom
_atom_sites_solution_primary direct
_atom_sites_solution_secondary difmap
_audit_creation_method SHELXL-97
_cell_angle_alpha 90.00
_cell_angle_beta 94.236(7)
_cell_angle_gamma 90.00
_cell_formula_units_Z 2
_cell_length_a 16.1308(12)
_cell_length_b 7.9238(6)
_cell_length_c 17.2634(17)
_cell_measurement_reflns_used 53
_cell_measurement_temperature 295(2)
_cell_measurement_theta_max 18
_cell_measurement_theta_min 14
_cell_volume 2200.5(3)
_computing_structure_refinement 'SHELXL-97 (Sheldrick, 1997)'
_computing_structure_solution 'SHELXS-97 (Sheldrick, 1990)'
_diffrn_ambient_temperature 295(2)
_diffrn_measured_fraction_theta_full 0.998
_diffrn_measured_fraction_theta_max 0.998
_diffrn_radiation_monochromator graphite
_diffrn_radiation_source 'fine-focus sealed tube'
_diffrn_radiation_type MoK\a
_diffrn_radiation_wavelength 0.71073
_diffrn_reflns_av_R_equivalents 0.0169
_diffrn_reflns_av_sigmaI/netI 0.0183
_diffrn_reflns_limit_h_max 19
_diffrn_reflns_limit_h_min -19
_diffrn_reflns_limit_k_max 9
_diffrn_reflns_limit_k_min 0
_diffrn_reflns_limit_l_max 20
_diffrn_reflns_limit_l_min -20
_diffrn_reflns_number 5238
_diffrn_reflns_theta_full 25.47
_diffrn_reflns_theta_max 25.47
_diffrn_reflns_theta_min 2.37
_exptl_absorpt_coefficient_mu 1.083
_exptl_absorpt_correction_T_max 0.7513
_exptl_absorpt_correction_T_min 0.5263
_exptl_absorpt_correction_type psi-scan
_exptl_crystal_colour orange
_exptl_crystal_density_diffrn 1.685
_exptl_crystal_density_method none
_exptl_crystal_description plate
_exptl_crystal_F_000 1128
_exptl_crystal_size_max 0.68
_exptl_crystal_size_mid 0.60
_exptl_crystal_size_min 0.28
_refine_diff_density_max 0.314
_refine_diff_density_min -0.247
_refine_diff_density_rms 0.056
_refine_ls_extinction_coef 0.0009(2)
_refine_ls_extinction_expression Fc^*^=kFc[1+0.001xFc^2^\l^3^/sin(2\q)]^-1/4^
_refine_ls_extinction_method SHELXL
_refine_ls_goodness_of_fit_ref 1.074
_refine_ls_hydrogen_treatment constr
_refine_ls_matrix_type full
_refine_ls_number_parameters 283
_refine_ls_number_reflns 4091
_refine_ls_number_restraints 0
_refine_ls_restrained_S_all 1.074
_refine_ls_R_factor_all 0.0364
_refine_ls_R_factor_gt 0.0288
_refine_ls_shift/su_max 0.001
_refine_ls_shift/su_mean 0.000
_refine_ls_structure_factor_coef Fsqd
_refine_ls_weighting_details 'calc w=1/[\s^2^(Fo^2^)+(0.0346P)^2^+2.0099P] where P=(Fo^2^+2Fc^2^)/3'
_refine_ls_weighting_scheme calc
_refine_ls_wR_factor_gt 0.0727
_refine_ls_wR_factor_ref 0.0783
_reflns_number_gt 3565
_reflns_number_total 4091
_reflns_threshold_expression I>2sigma(I)
_cod_data_source_file ic800707v_si_001_2.cif
_cod_data_source_block Ph4P[(V2O3)2(MePO3)4F]2CH3CN
_cod_original_sg_symbol_H-M 'P 2/c'
_cod_database_code 4305735

loop_
_symmetry_equiv_pos_as_xyz
'x, y, z'
'-x, y, -z+1/2'
'-x, -y, -z'
'x, -y, z-1/2'

loop_
_atom_site_label
_atom_site_type_symbol
_atom_site_fract_x
_atom_site_fract_y
_atom_site_fract_z
_atom_site_U_iso_or_equiv
_atom_site_adp_type
_atom_site_occupancy
_atom_site_symmetry_multiplicity
_atom_site_calc_flag
_atom_site_refinement_flags
_atom_site_disorder_assembly
_atom_site_disorder_group
C1 C 0.15646(16) -0.0306(3) 0.90169(16) 0.0376(6) Uani 1 1 d . . .
H1A H 0.2135 -0.0267 0.8894 0.056 Uiso 1 1 calc R . .
H1B H 0.1348 -0.1420 0.8918 0.056 Uiso 1 1 calc R . .
H1C H 0.1528 -0.0030 0.9555 0.056 Uiso 1 1 calc R . .
C2 C -0.06236(17) 0.7305(3) 0.94124(14) 0.0352(6) Uani 1 1 d . . .
H2A H -0.1208 0.7253 0.9484 0.053 Uiso 1 1 calc R . .
H2B H -0.0480 0.8427 0.9260 0.053 Uiso 1 1 calc R . .
H2C H -0.0314 0.7019 0.9891 0.053 Uiso 1 1 calc R . .
C3 C 0.44607(16) 0.5821(4) 0.31160(15) 0.0372(6) Uani 1 1 d . . .
C4 C 0.4652(2) 0.5879(4) 0.39059(17) 0.0541(8) Uani 1 1 d . . .
H4A H 0.5033 0.5123 0.4141 0.065 Uiso 1 1 calc R . .
C5 C 0.4275(3) 0.7062(5) 0.43464(19) 0.0711(11) Uani 1 1 d . . .
H5A H 0.4405 0.7098 0.4880 0.085 Uiso 1 1 calc R . .
C6 C 0.3712(2) 0.8183(5) 0.4014(2) 0.0611(9) Uani 1 1 d . . .
H6A H 0.3468 0.8984 0.4318 0.073 Uiso 1 1 calc R . .
C7 C 0.3509(2) 0.8119(5) 0.3225(2) 0.0678(10) Uani 1 1 d . . .
H7A H 0.3116 0.8859 0.2995 0.081 Uiso 1 1 calc R . .
C8 C 0.3891(2) 0.6956(5) 0.27782(19) 0.0623(9) Uani 1 1 d . . .
H8A H 0.3765 0.6933 0.2244 0.075 Uiso 1 1 calc R . .
C9 C 0.57079(15) 0.3060(4) 0.30451(15) 0.0360(6) Uani 1 1 d . . .
C10 C 0.53738(17) 0.1841(4) 0.35114(17) 0.0429(6) Uani 1 1 d . . .
H10A H 0.4806 0.1830 0.3574 0.051 Uiso 1 1 calc R . .
C11 C 0.58851(19) 0.0652(4) 0.38798(18) 0.0507(7) Uani 1 1 d . . .
H11A H 0.5664 -0.0155 0.4197 0.061 Uiso 1 1 calc R . .
C12 C 0.6723(2) 0.0659(5) 0.37778(19) 0.0573(8) Uani 1 1 d . . .
H12A H 0.7067 -0.0150 0.4026 0.069 Uiso 1 1 calc R . .
C13 C 0.70565(19) 0.1845(5) 0.3315(2) 0.0619(9) Uani 1 1 d . . .
H13A H 0.7624 0.1838 0.3249 0.074 Uiso 1 1 calc R . .
C14 C 0.65511(17) 0.3057(5) 0.29429(18) 0.0516(8) Uani 1 1 d . . .
H14A H 0.6777 0.3862 0.2627 0.062 Uiso 1 1 calc R . .
C15 C 0.6920(2) 0.3391(5) 0.0085(2) 0.0606(9) Uani 1 1 d . . .
C16 C 0.7589(3) 0.4506(6) -0.0111(2) 0.0754(11) Uani 1 1 d . . .
H16A H 0.7535 0.5571 0.0145 0.113 Uiso 1 1 calc R . .
H16B H 0.7559 0.4677 -0.0663 0.113 Uiso 1 1 calc R . .
H16C H 0.8114 0.4006 0.0056 0.113 Uiso 1 1 calc R . .
F1 F 0.0000 0.3511(2) 0.7500 0.0299(4) Uani 1 2 d S . .
N1 N 0.6405(2) 0.2519(5) 0.0245(3) 0.0916(12) Uani 1 1 d . . .
O1 O 0.16727(9) 0.3523(2) 0.71968(9) 0.0289(4) Uani 1 1 d . . .
O2 O 0.13278(10) 0.2956(2) 0.86069(9) 0.0294(4) Uani 1 1 d . . .
O3 O 0.10446(10) 0.0695(2) 0.75713(9) 0.0302(4) Uani 1 1 d . . .
O4 O -0.00818(10) 0.1034(2) 0.63386(9) 0.0291(4) Uani 1 1 d . . .
O5 O 0.15234(11) 0.1199(2) 0.61029(10) 0.0368(4) Uani 1 1 d . . .
O6 O 0.06075(10) 0.4069(2) 0.60495(9) 0.0284(4) Uani 1 1 d . . .
O7 O 0.08930(10) 0.6335(2) 0.70806(9) 0.0289(4) Uani 1 1 d . . .
O8 O 0.21211(10) 0.5844(2) 0.82300(10) 0.0357(4) Uani 1 1 d . . .
O9 O 0.05516(10) 0.5990(2) 0.85889(9) 0.0282(4) Uani 1 1 d . . .
P1 P 0.09756(4) 0.11765(8) 0.84292(3) 0.02701(15) Uani 1 1 d . . .
P2 P -0.03813(4) 0.58545(8) 0.86771(3) 0.02587(15) Uani 1 1 d . . .
P3 P 0.5000 0.44445(13) 0.2500 0.0338(2) Uani 1 2 d S . .
V1 V 0.09463(2) 0.21252(5) 0.66694(2) 0.02616(11) Uani 1 1 d . . .
V2 V 0.12982(2) 0.49007(5) 0.79242(2) 0.02585(11) Uani 1 1 d . . .

loop_
_atom_site_aniso_label
_atom_site_aniso_U_11
_atom_site_aniso_U_22
_atom_site_aniso_U_33
_atom_site_aniso_U_23
_atom_site_aniso_U_13
_atom_site_aniso_U_12
C1 0.0361(13) 0.0305(14) 0.0447(15) 0.0064(11) -0.0071(11) 0.0034(11)
C2 0.0481(15) 0.0298(13) 0.0288(12) -0.0041(10) 0.0096(11) 0.0006(11)
C3 0.0347(13) 0.0409(15) 0.0364(13) -0.0024(12) 0.0047(11) 0.0019(12)
C4 0.070(2) 0.0549(19) 0.0372(15) 0.0002(14) -0.0011(14) 0.0205(17)
C5 0.103(3) 0.074(3) 0.0363(16) -0.0096(17) 0.0001(17) 0.030(2)
C6 0.067(2) 0.059(2) 0.058(2) -0.0124(17) 0.0105(16) 0.0185(18)
C7 0.068(2) 0.073(2) 0.062(2) -0.0025(19) 0.0009(17) 0.036(2)
C8 0.067(2) 0.077(2) 0.0423(17) -0.0035(17) -0.0018(15) 0.0287(19)
C9 0.0302(12) 0.0441(15) 0.0335(13) -0.0029(12) 0.0012(10) 0.0039(11)
C10 0.0330(13) 0.0461(16) 0.0502(16) 0.0033(13) 0.0072(12) 0.0018(12)
C11 0.0528(18) 0.0483(18) 0.0513(17) 0.0083(15) 0.0060(14) 0.0037(15)
C12 0.0497(18) 0.063(2) 0.0580(19) 0.0048(17) -0.0017(15) 0.0193(16)
C13 0.0310(15) 0.086(3) 0.069(2) 0.009(2) 0.0047(14) 0.0132(16)
C14 0.0331(14) 0.069(2) 0.0527(17) 0.0100(16) 0.0075(13) 0.0012(14)
C15 0.057(2) 0.059(2) 0.065(2) -0.0067(18) -0.0004(17) 0.0031(18)
C16 0.081(3) 0.082(3) 0.065(2) 0.002(2) 0.014(2) -0.011(2)
F1 0.0350(10) 0.0248(10) 0.0295(10) 0.000 -0.0002(8) 0.000
N1 0.075(2) 0.078(3) 0.121(3) -0.016(2) 0.008(2) -0.014(2)
O1 0.0259(8) 0.0294(9) 0.0318(8) -0.0003(7) 0.0034(6) -0.0003(7)
O2 0.0319(9) 0.0271(9) 0.0288(8) 0.0013(7) -0.0013(7) -0.0026(7)
O3 0.0354(9) 0.0243(8) 0.0304(9) -0.0006(7) 0.0002(7) 0.0027(7)
O4 0.0307(8) 0.0254(9) 0.0308(8) -0.0052(7) 0.0000(7) 0.0011(7)
O5 0.0359(9) 0.0359(10) 0.0392(10) -0.0071(8) 0.0065(8) 0.0071(8)
O6 0.0341(9) 0.0251(8) 0.0261(8) -0.0019(7) 0.0033(7) 0.0027(7)
O7 0.0354(9) 0.0240(8) 0.0273(8) -0.0006(7) 0.0029(7) -0.0030(7)
O8 0.0322(9) 0.0380(10) 0.0370(9) -0.0025(8) 0.0025(7) -0.0095(8)
O9 0.0321(9) 0.0261(9) 0.0267(8) -0.0034(7) 0.0048(7) -0.0038(7)
P1 0.0277(3) 0.0231(3) 0.0296(3) 0.0026(2) -0.0025(2) 0.0003(2)
P2 0.0313(3) 0.0229(3) 0.0239(3) -0.0013(2) 0.0054(2) -0.0005(2)
P3 0.0292(4) 0.0416(5) 0.0307(5) 0.000 0.0033(4) 0.000
V1 0.0265(2) 0.0241(2) 0.0280(2) -0.00327(16) 0.00251(15) 0.00285(16)
V2 0.0262(2) 0.0252(2) 0.0263(2) -0.00121(16) 0.00267(15) -0.00409(16)

loop_
_atom_type_symbol
_atom_type_description
_atom_type_scat_dispersion_real
_atom_type_scat_dispersion_imag
_atom_type_scat_source
C C 0.0033 0.0016 'International Tables Vol C Tables 4.2.6.8 and 6.1.1.4'
H H 0.0000 0.0000 'International Tables Vol C Tables 4.2.6.8 and 6.1.1.4'
F F 0.0171 0.0103 'International Tables Vol C Tables 4.2.6.8 and 6.1.1.4'
N N 0.0061 0.0033 'International Tables Vol C Tables 4.2.6.8 and 6.1.1.4'
O O 0.0106 0.0060 'International Tables Vol C Tables 4.2.6.8 and 6.1.1.4'
P P 0.1023 0.0942 'International Tables Vol C Tables 4.2.6.8 and 6.1.1.4'
V V 0.3005 0.5294 'International Tables Vol C Tables 4.2.6.8 and 6.1.1.4'

loop_
_geom_angle_atom_site_label_1
_geom_angle_atom_site_label_2
_geom_angle_atom_site_label_3
_geom_angle
_geom_angle_site_symmetry_1
_geom_angle_site_symmetry_3
_geom_angle_publ_flag
P1 C1 H1A 109.5 . . ?
P1 C1 H1B 109.5 . . ?
H1A C1 H1B 109.5 . . ?
P1 C1 H1C 109.5 . . ?
H1A C1 H1C 109.5 . . ?
H1B C1 H1C 109.5 . . ?
P2 C2 H2A 109.5 . . ?
P2 C2 H2B 109.5 . . ?
H2A C2 H2B 109.5 . . ?
P2 C2 H2C 109.5 . . ?
H2A C2 H2C 109.5 . . ?
H2B C2 H2C 109.5 . . ?
C4 C3 C8 119.3(3) . . ?
C4 C3 P3 121.7(2) . . ?
C8 C3 P3 118.8(2) . . ?
C3 C4 C5 119.6(3) . . ?
C3 C4 H4A 120.2 . . ?
C5 C4 H4A 120.2 . . ?
C6 C5 C4 121.2(3) . . ?
C6 C5 H5A 119.4 . . ?
C4 C5 H5A 119.4 . . ?
C5 C6 C7 119.6(3) . . ?
C5 C6 H6A 120.2 . . ?
C7 C6 H6A 120.2 . . ?
C8 C7 C6 119.6(3) . . ?
C8 C7 H7A 120.2 . . ?
C6 C7 H7A 120.2 . . ?
C7 C8 C3 120.7(3) . . ?
C7 C8 H8A 119.7 . . ?
C3 C8 H8A 119.7 . . ?
C14 C9 C10 119.9(3) . . ?
C14 C9 P3 121.8(2) . . ?
C10 C9 P3 117.9(2) . . ?
C11 C10 C9 119.9(3) . . ?
C11 C10 H10A 120.1 . . ?
C9 C10 H10A 120.1 . . ?
C12 C11 C10 119.9(3) . . ?
C12 C11 H11A 120.0 . . ?
C10 C11 H11A 120.0 . . ?
C13 C12 C11 120.6(3) . . ?
C13 C12 H12A 119.7 . . ?
C11 C12 H12A 119.7 . . ?
C12 C13 C14 120.2(3) . . ?
C12 C13 H13A 119.9 . . ?
C14 C13 H13A 119.9 . . ?
C9 C14 C13 119.5(3) . . ?
C9 C14 H14A 120.3 . . ?
C13 C14 H14A 120.3 . . ?
N1 C15 C16 179.2(5) . . ?
C15 C16 H16A 109.5 . . ?
C15 C16 H16B 109.5 . . ?
H16A C16 H16B 109.5 . . ?
C15 C16 H16C 109.5 . . ?
H16A C16 H16C 109.5 . . ?
H16B C16 H16C 109.5 . . ?
V2 F1 V2 126.13(8) . 2_556 ?
V2 F1 V1 79.508(14) . . ?
V2 F1 V1 126.243(14) 2_556 . ?
V2 F1 V1 126.243(14) . 2_556 ?
V2 F1 V1 79.508(14) 2_556 2_556 ?
V1 F1 V1 126.31(8) . 2_556 ?
V2 O1 V1 118.93(8) . . ?
P1 O2 V2 127.85(10) . . ?
P1 O3 V1 128.67(10) . . ?
P1 O4 V1 134.38(10) 2_556 . ?
P2 O6 V1 128.69(10) 2_556 . ?
P2 O7 V2 128.82(10) 2_556 . ?
P2 O9 V2 133.72(10) . . ?
O4 P1 O3 111.72(9) 2_556 . ?
O4 P1 O2 110.86(9) 2_556 . ?
O3 P1 O2 111.44(9) . . ?
O4 P1 C1 106.00(11) 2_556 . ?
O3 P1 C1 108.12(11) . . ?
O2 P1 C1 108.46(11) . . ?
O9 P2 O7 111.56(9) . 2_556 ?
O9 P2 O6 110.61(9) . 2_556 ?
O7 P2 O6 111.22(9) 2_556 2_556 ?
O9 P2 C2 107.21(11) . . ?
O7 P2 C2 108.29(11) 2_556 . ?
O6 P2 C2 107.76(11) 2_556 . ?
C3 P3 C3 105.05(18) 2_655 . ?
C3 P3 C9 112.20(12) 2_655 2_655 ?
C3 P3 C9 111.36(12) . 2_655 ?
C3 P3 C9 111.36(12) 2_655 . ?
C3 P3 C9 112.20(12) . . ?
C9 P3 C9 104.83(18) 2_655 . ?
O5 V1 O1 101.93(8) . . ?
O5 V1 O4 98.17(8) . . ?
O1 V1 O4 159.90(7) . . ?
O5 V1 O3 102.14(8) . . ?
O1 V1 O3 86.66(7) . . ?
O4 V1 O3 89.61(7) . . ?
O5 V1 O6 100.54(8) . . ?
O1 V1 O6 86.38(7) . . ?
O4 V1 O6 89.52(7) . . ?
O3 V1 O6 157.19(7) . . ?
O5 V1 F1 177.23(7) . . ?
O1 V1 F1 80.68(6) . . ?
O4 V1 F1 79.21(5) . . ?
O3 V1 F1 78.85(6) . . ?
O6 V1 F1 78.60(6) . . ?
O5 V1 V2 132.39(7) . . ?
O1 V1 V2 30.46(5) . . ?
O4 V1 V2 129.43(5) . . ?
O3 V1 V2 81.54(5) . . ?
O6 V1 V2 81.47(5) . . ?
F1 V1 V2 50.22(3) . . ?
O8 V2 O1 101.70(8) . . ?
O8 V2 O7 101.75(8) . . ?
O1 V2 O7 86.73(7) . . ?
O8 V2 O9 97.80(8) . . ?
O1 V2 O9 160.50(7) . . ?
O7 V2 O9 89.63(7) . . ?
O8 V2 O2 100.98(8) . . ?
O1 V2 O2 87.01(7) . . ?
O7 V2 O2 157.21(7) . . ?
O9 V2 O2 89.00(7) . . ?
O8 V2 F1 177.41(7) . . ?
O1 V2 F1 80.87(6) . . ?
O7 V2 F1 78.61(6) . . ?
O9 V2 F1 79.63(5) . . ?
O2 V2 F1 78.76(6) . . ?
O8 V2 V1 132.30(7) . . ?
O1 V2 V1 30.60(5) . . ?
O7 V2 V1 81.73(5) . . ?
O9 V2 V1 129.90(5) . . ?
O2 V2 V1 81.75(5) . . ?
F1 V2 V1 50.27(3) . . ?

loop_
_geom_bond_atom_site_label_1
_geom_bond_atom_site_label_2
_geom_bond_distance
_geom_bond_site_symmetry_2
_geom_bond_publ_flag
C1 P1 1.780(2) . ?
C1 H1A 0.9600 . ?
C1 H1B 0.9600 . ?
C1 H1C 0.9600 . ?
C2 P2 1.777(2) . ?
C2 H2A 0.9600 . ?
C2 H2B 0.9600 . ?
C2 H2C 0.9600 . ?
C3 C4 1.376(4) . ?
C3 C8 1.384(4) . ?
C3 P3 1.793(3) . ?
C4 C5 1.376(4) . ?
C4 H4A 0.9300 . ?
C5 C6 1.366(5) . ?
C5 H5A 0.9300 . ?
C6 C7 1.378(5) . ?
C6 H6A 0.9300 . ?
C7 C8 1.376(5) . ?
C7 H7A 0.9300 . ?
C8 H8A 0.9300 . ?
C9 C14 1.384(4) . ?
C9 C10 1.391(4) . ?
C9 P3 1.798(3) . ?
C10 C11 1.377(4) . ?
C10 H10A 0.9300 . ?
C11 C12 1.377(4) . ?
C11 H11A 0.9300 . ?
C12 C13 1.369(5) . ?
C12 H12A 0.9300 . ?
C13 C14 1.386(4) . ?
C13 H13A 0.9300 . ?
C14 H14A 0.9300 . ?
C15 N1 1.130(5) . ?
C15 C16 1.453(5) . ?
C16 H16A 0.9600 . ?
C16 H16B 0.9600 . ?
C16 H16C 0.9600 . ?
F1 V2 2.4305(9) . ?
F1 V2 2.4305(9) 2_556 ?
F1 V1 2.4322(9) . ?
F1 V1 2.4322(9) 2_556 ?
O1 V2 1.8014(16) . ?
O1 V1 1.8088(16) . ?
O2 P1 1.5429(17) . ?
O2 V2 1.9381(17) . ?
O3 P1 1.5413(17) . ?
O3 V1 1.9227(17) . ?
O4 P1 1.5289(17) 2_556 ?
O4 V1 1.9195(16) . ?
O5 V1 1.5800(17) . ?
O6 P2 1.5438(17) 2_556 ?
O6 V1 1.9312(16) . ?
O7 P2 1.5422(17) 2_556 ?
O7 V2 1.9235(16) . ?
O8 V2 1.5798(17) . ?
O9 P2 1.5274(16) . ?
O9 V2 1.9279(16) . ?
P1 O4 1.5289(17) 2_556 ?
P2 O7 1.5422(17) 2_556 ?
P2 O6 1.5438(17) 2_556 ?
P3 C3 1.793(3) 2_655 ?
P3 C9 1.798(3) 2_655 ?
V1 V2 3.1097(6) . ?

loop_
_geom_torsion_atom_site_label_1
_geom_torsion_atom_site_label_2
_geom_torsion_atom_site_label_3
_geom_torsion_atom_site_label_4
_geom_torsion
_geom_torsion_site_symmetry_1
_geom_torsion_site_symmetry_2
_geom_torsion_site_symmetry_3
_geom_torsion_site_symmetry_4
_geom_torsion_publ_flag
C8 C3 C4 C5 0.0(5) . . . . ?
P3 C3 C4 C5 174.1(3) . . . . ?
C3 C4 C5 C6 0.1(6) . . . . ?
C4 C5 C6 C7 0.8(7) . . . . ?
C5 C6 C7 C8 -1.7(6) . . . . ?
C6 C7 C8 C3 1.7(6) . . . . ?
C4 C3 C8 C7 -0.8(5) . . . . ?
P3 C3 C8 C7 -175.2(3) . . . . ?
C14 C9 C10 C11 1.0(4) . . . . ?
P3 C9 C10 C11 173.8(2) . . . . ?
C9 C10 C11 C12 -0.8(5) . . . . ?
C10 C11 C12 C13 0.3(5) . . . . ?
C11 C12 C13 C14 0.1(6) . . . . ?
C10 C9 C14 C13 -0.7(5) . . . . ?
P3 C9 C14 C13 -173.1(3) . . . . ?
C12 C13 C14 C9 0.1(5) . . . . ?
V1 O3 P1 O4 90.14(14) . . . 2_556 ?
V1 O3 P1 O2 -34.49(15) . . . . ?
V1 O3 P1 C1 -153.59(13) . . . . ?
V2 O2 P1 O4 -91.43(13) . . . 2_556 ?
V2 O2 P1 O3 33.68(15) . . . . ?
V2 O2 P1 C1 152.58(13) . . . . ?
V2 O9 P2 O7 -60.65(16) . . . 2_556 ?
V2 O9 P2 O6 63.71(15) . . . 2_556 ?
V2 O9 P2 C2 -179.06(14) . . . . ?
C4 C3 P3 C3 -115.1(3) . . . 2_655 ?
C8 C3 P3 C3 59.1(2) . . . 2_655 ?
C4 C3 P3 C9 123.2(3) . . . 2_655 ?
C8 C3 P3 C9 -62.6(3) . . . 2_655 ?
C4 C3 P3 C9 6.1(3) . . . . ?
C8 C3 P3 C9 -179.7(3) . . . . ?
C14 C9 P3 C3 -3.3(3) . . . 2_655 ?
C10 C9 P3 C3 -175.8(2) . . . 2_655 ?
C14 C9 P3 C3 -120.7(3) . . . . ?
C10 C9 P3 C3 66.7(3) . . . . ?
C14 C9 P3 C9 118.3(3) . . . 2_655 ?
C10 C9 P3 C9 -54.3(2) . . . 2_655 ?
V2 O1 V1 O5 179.33(10) . . . . ?
V2 O1 V1 O4 0.7(3) . . . . ?
V2 O1 V1 O3 -78.96(10) . . . . ?
V2 O1 V1 O6 79.31(10) . . . . ?
V2 O1 V1 F1 0.28(9) . . . . ?
P1 O4 V1 O5 -179.16(15) 2_556 . . . ?
P1 O4 V1 O1 -0.5(3) 2_556 . . . ?
P1 O4 V1 O3 78.63(15) 2_556 . . . ?
P1 O4 V1 O6 -78.57(15) 2_556 . . . ?
P1 O4 V1 F1 -0.09(13) 2_556 . . . ?
P1 O4 V1 V2 -0.05(18) 2_556 . . . ?
P1 O3 V1 O5 150.75(13) . . . . ?
P1 O3 V1 O1 49.26(13) . . . . ?
P1 O3 V1 O4 -110.98(13) . . . . ?
P1 O3 V1 O6 -23.2(3) . . . . ?
P1 O3 V1 F1 -31.90(12) . . . . ?
P1 O3 V1 V2 19.05(11) . . . . ?
P2 O6 V1 O5 -149.92(13) 2_556 . . . ?
P2 O6 V1 O1 -48.45(13) 2_556 . . . ?
P2 O6 V1 O4 111.86(13) 2_556 . . . ?
P2 O6 V1 O3 24.0(3) 2_556 . . . ?
P2 O6 V1 F1 32.77(11) 2_556 . . . ?
P2 O6 V1 V2 -18.20(11) 2_556 . . . ?
V2 F1 V1 O5 -160.6(17) . . . . ?
V2 F1 V1 O5 -33.2(17) 2_556 . . . ?
V1 F1 V1 O5 71.8(17) 2_556 . . . ?
V2 F1 V1 O1 -0.18(6) . . . . ?
V2 F1 V1 O1 127.25(10) 2_556 . . . ?
V1 F1 V1 O1 -127.78(5) 2_556 . . . ?
V2 F1 V1 O4 179.96(6) . . . . ?
V2 F1 V1 O4 -52.60(9) 2_556 . . . ?
V1 F1 V1 O4 52.37(5) 2_556 . . . ?
V2 F1 V1 O3 88.22(6) . . . . ?
V2 F1 V1 O3 -144.35(10) 2_556 . . . ?
V1 F1 V1 O3 -39.37(5) 2_556 . . . ?
V2 F1 V1 O6 -88.33(6) . . . . ?
V2 F1 V1 O6 39.10(9) 2_556 . . . ?
V1 F1 V1 O6 144.07(5) 2_556 . . . ?
V2 F1 V1 V2 127.43(10) 2_556 . . . ?
V1 F1 V1 V2 -127.59(3) 2_556 . . . ?
V1 O1 V2 O8 179.41(10) . . . . ?
V1 O1 V2 O7 -79.26(10) . . . . ?
V1 O1 V2 O9 0.4(3) . . . . ?
V1 O1 V2 O2 78.82(10) . . . . ?
V1 O1 V2 F1 -0.28(9) . . . . ?
P2 O7 V2 O8 149.41(13) 2_556 . . . ?
P2 O7 V2 O1 48.13(13) 2_556 . . . ?
P2 O7 V2 O9 -112.70(13) 2_556 . . . ?
P2 O7 V2 O2 -26.2(3) 2_556 . . . ?
P2 O7 V2 F1 -33.21(11) 2_556 . . . ?
P2 O7 V2 V1 17.77(11) 2_556 . . . ?
P2 O9 V2 O8 178.97(14) . . . . ?
P2 O9 V2 O1 -2.0(3) . . . . ?
P2 O9 V2 O7 77.16(14) . . . . ?
P2 O9 V2 O2 -80.08(14) . . . . ?
P2 O9 V2 F1 -1.32(13) . . . . ?
P2 O9 V2 V1 -1.72(17) . . . . ?
P1 O2 V2 O8 -149.81(13) . . . . ?
P1 O2 V2 O1 -48.47(13) . . . . ?
P1 O2 V2 O7 25.8(3) . . . . ?
P1 O2 V2 O9 112.44(13) . . . . ?
P1 O2 V2 F1 32.82(11) . . . . ?
P1 O2 V2 V1 -18.16(11) . . . . ?
V2 F1 V2 O8 59.3(17) 2_556 . . . ?
V1 F1 V2 O8 -173.1(17) . . . . ?
V1 F1 V2 O8 -45.5(18) 2_556 . . . ?
V2 F1 V2 O1 -127.35(5) 2_556 . . . ?
V1 F1 V2 O1 0.18(6) . . . . ?
V1 F1 V2 O1 127.84(10) 2_556 . . . ?
V2 F1 V2 O7 -38.87(5) 2_556 . . . ?
V1 F1 V2 O7 88.67(5) . . . . ?
V1 F1 V2 O7 -143.68(9) 2_556 . . . ?
V2 F1 V2 O9 52.86(5) 2_556 . . . ?
V1 F1 V2 O9 -179.60(6) . . . . ?
V1 F1 V2 O9 -51.95(9) 2_556 . . . ?
V2 F1 V2 O2 143.91(5) 2_556 . . . ?
V1 F1 V2 O2 -88.55(6) . . . . ?
V1 F1 V2 O2 39.10(9) 2_556 . . . ?
V2 F1 V2 V1 -127.54(3) 2_556 . . . ?
V1 F1 V2 V1 127.65(10) 2_556 . . . ?
O5 V1 V2 O8 -1.67(13) . . . . ?
O1 V1 V2 O8 -0.78(13) . . . . ?
O4 V1 V2 O8 179.54(11) . . . . ?
O3 V1 V2 O8 97.08(10) . . . . ?
O6 V1 V2 O8 -98.19(10) . . . . ?
F1 V1 V2 O8 179.58(10) . . . . ?
O5 V1 V2 O1 -0.89(13) . . . . ?
O4 V1 V2 O1 -179.69(12) . . . . ?
O3 V1 V2 O1 97.86(11) . . . . ?
O6 V1 V2 O1 -97.41(11) . . . . ?
F1 V1 V2 O1 -179.64(11) . . . . ?
O5 V1 V2 O7 96.73(11) . . . . ?
O1 V1 V2 O7 97.62(11) . . . . ?
O4 V1 V2 O7 -82.07(8) . . . . ?
O3 V1 V2 O7 -164.52(7) . . . . ?
O6 V1 V2 O7 0.21(7) . . . . ?
F1 V1 V2 O7 -82.02(6) . . . . ?
O5 V1 V2 O9 179.26(11) . . . . ?
O1 V1 V2 O9 -179.85(12) . . . . ?
O4 V1 V2 O9 0.47(10) . . . . ?
O3 V1 V2 O9 -81.99(8) . . . . ?
O6 V1 V2 O9 82.74(8) . . . . ?
F1 V1 V2 O9 0.51(8) . . . . ?
O5 V1 V2 O2 -99.03(11) . . . . ?
O1 V1 V2 O2 -98.14(11) . . . . ?
O4 V1 V2 O2 82.17(8) . . . . ?
O3 V1 V2 O2 -0.28(7) . . . . ?
O6 V1 V2 O2 164.45(7) . . . . ?
F1 V1 V2 O2 82.22(6) . . . . ?
O5 V1 V2 F1 178.75(10) . . . . ?
O1 V1 V2 F1 179.64(11) . . . . ?
O4 V1 V2 F1 -0.05(8) . . . . ?
O3 V1 V2 F1 -82.50(7) . . . . ?
O6 V1 V2 F1 82.23(6) . . . . ?
